data_4024584
loop_
_publ_author_name
'John M. Humphrey'
'Eric P. Arnold'
'Thomas A. Chappie'
'John B. Feltenberger'
'Arthur Nagel'
'Wendy Simon'
'Melani Suarez-Contreras'
'Norma J. Tom'
'Brian T. O'Neill'

_publ_section_title
;
Diastereoselective Synthesis of 2,3,6-Trisubstituted Piperidines
;
_journal_name_full 'Journal of Organic Chemistry'
_journal_page_first 4525
_journal_page_last 4536
_journal_paper_doi 10.1021/jo9003184
_journal_volume 74
_journal_year 2009
_chemical_formula_sum 'C13 H19 Br N2 O2'
_space_group_IT_number 14
_symmetry_cell_setting monoclinic
_symmetry_Int_Tables_number 14
_symmetry_space_group_name_Hall '-P 2ybc'
_symmetry_space_group_name_H-M 'P 1 21/c 1'
_audit_creation_date 2004-12-24
_audit_creation_method CSD-ConQuest-V1
_cell_angle_alpha 90
_cell_angle_beta 110.928(5)
_cell_angle_gamma 90
_cell_formula_units_Z 4
_cell_length_a 9.696(3)
_cell_length_b 11.925(3)
_cell_length_c 13.189(4)
_cod_data_source_file jo9003184_si_002.cif
_cod_data_source_block CSD_CIF_I00328
_cod_original_sg_symbol_H-M 'P 21/c'
_cod_original_formula_sum 'C13 H19 Br1 N2 O2'
_cod_database_code 4024584

loop_
_symmetry_equiv_pos_site_id
_symmetry_equiv_pos_as_xyz
1 x,y,z
2 x,1/2-y,1/2+z
3 -x,-y,-z
4 -x,-1/2+y,-1/2-z

loop_
_atom_site_label
_atom_site_type_symbol
_atom_site_fract_x
_atom_site_fract_y
_atom_site_fract_z
Br1 Br 0.53096(4) 0.19925(2) 0.47519(2)
N1 N 0.5021(3) -0.0398(2) 0.33224(19)
H1 H 0.551(4) 0.024(3) 0.364(3)
H2 H 0.496(4) -0.089(3) 0.388(3)
C1 C 0.5857(3) -0.0972(2) 0.2728(2)
H3 H 0.53300 -0.16710 0.24420
C2 C 0.5874(3) -0.0294(2) 0.1751(2)
H4 H 0.61740 -0.08000 0.12820
C3 C 0.4377(3) 0.0194(3) 0.1076(2)
H5 H 0.45120 0.07480 0.05800
H6 H 0.37590 -0.03990 0.06430
C4 C 0.3597(3) 0.0734(3) 0.1751(2)
H7 H 0.41350 0.14010 0.20940
H8 H 0.26180 0.09640 0.12810
C5 C 0.3464(3) -0.0048(2) 0.2619(2)
H9 H 0.30630 0.03920 0.30780
C6 C 0.7405(3) -0.1302(2) 0.3476(2)
C7 C 0.8242(4) -0.1925(2) 0.3026(3)
H10 H 0.78500 -0.21380 0.23010
C8 C 0.9676(4) -0.2231(3) 0.3665(4)
H11 H 1.02440 -0.26460 0.33620
C9 C 1.0253(4) -0.1928(4) 0.4732(4)
H12 H 1.12130 -0.21340 0.51520
C10 C 0.9431(4) -0.1328(4) 0.5181(3)
H13 H 0.98230 -0.11260 0.59090
C11 C 0.8005(4) -0.1017(3) 0.4554(3)
H14 H 0.74460 -0.06070 0.48670
N2 N 0.6995(3) 0.0625(2) 0.2106(2)
O1 O 0.6990(3) 0.1207(2) 0.2872(2)
O2 O 0.7811(3) 0.0775(2) 0.1626(2)
C12 C 0.2474(3) -0.1050(3) 0.2219(3)
H15 H 0.25850 -0.15510 0.28220
H16 H 0.27670 -0.14530 0.16900
C13 C 0.0862(4) -0.0700(3) 0.1703(3)
H17 H 0.02570 -0.13550 0.14620
H18 H 0.07450 -0.02190 0.10940
H19 H 0.05680 -0.03060 0.22270

loop_
_atom_type_symbol
_atom_type_radius_bond
C 0.68
H 0.23
Br 1.21
N 0.68
O 0.68
